data_7236229
loop_
_publ_author_name
'Zhang, Han'
'Xu, Yuling'
'Wu, Huilu'
'Aderinto, Stephen Opeyemi'
'Fan, Xuyang'

_publ_section_title
;
 Mono-, bi- and multi-nuclear silver complexes constructed from
 bis(benzimidazole)-2-oxapropane ligands and methacrylate: syntheses,
 crystal structures, DNA-binding properties and antioxidant activities
;
_journal_issue 87
_journal_name_full 'RSC Advances'
_journal_page_first 83697
_journal_paper_doi 10.1039/C6RA09733B
_journal_volume 6
_journal_year 2016
_chemical_formula_sum 'C30 H32 Ag2 N4 O5'
_chemical_formula_weight 744.34
_space_group_IT_number 15
_space_group_name_Hall '-C 2yc'
_space_group_name_H-M_alt 'C 1 2/c 1'
_symmetry_cell_setting monoclinic
_symmetry_space_group_name_H-M 'C 1 2/c 1'
_atom_sites_solution_hydrogens geom
_atom_sites_solution_primary direct
_atom_sites_solution_secondary difmap
_audit_creation_method SHELXL-97
_audit_update_record
;
2014-07-08 deposited with the CCDC.
2016-08-01 downloaded from the CCDC.
;
_cell_angle_alpha 90.00
_cell_angle_beta 92.3340(10)
_cell_angle_gamma 90.00
_cell_formula_units_Z 4
_cell_length_a 18.7281(16)
_cell_length_b 8.7563(7)
_cell_length_c 17.4903(15)
_cell_measurement_temperature 296(2)
_cell_volume 2865.8(4)
_computing_cell_refinement 'Bruker SMART'
_computing_data_collection 'Bruker SMART APEX II'
_computing_data_reduction 'Bruker SAINT'
_computing_structure_refinement 'SHELXL-97 (Sheldrick, 1997)'
_computing_structure_solution 'SHELXS-97 (Sheldrick, 1990)'
_diffrn_ambient_temperature 296(2)
_diffrn_measured_fraction_theta_full 0.987
_diffrn_measured_fraction_theta_max 0.987
_diffrn_measurement_device_type 'Bruker APEX II area detector'
_diffrn_measurement_method '\w scans'
_diffrn_radiation_monochromator graphite
_diffrn_radiation_source 'fine-focus sealed tube'
_diffrn_radiation_type MoK\a
_diffrn_radiation_wavelength 0.71073
_diffrn_reflns_av_R_equivalents 0.0217
_diffrn_reflns_av_sigmaI/netI 0.0203
_diffrn_reflns_limit_h_max 22
_diffrn_reflns_limit_h_min -22
_diffrn_reflns_limit_k_max 10
_diffrn_reflns_limit_k_min -10
_diffrn_reflns_limit_l_max 21
_diffrn_reflns_limit_l_min -15
_diffrn_reflns_number 9594
_diffrn_reflns_theta_full 25.50
_diffrn_reflns_theta_max 25.50
_diffrn_reflns_theta_min 2.18
_exptl_absorpt_coefficient_mu 1.413
_exptl_absorpt_correction_T_max 0.654
_exptl_absorpt_correction_T_min 0.574
_exptl_absorpt_correction_type multi-scan
_exptl_absorpt_process_details SADABS
_exptl_crystal_density_diffrn 1.725
_exptl_crystal_density_method 'not measured'
_exptl_crystal_description block
_exptl_crystal_F_000 1496
_exptl_crystal_size_max 0.40
_exptl_crystal_size_mid 0.38
_exptl_crystal_size_min 0.30
_refine_diff_density_max 0.422
_refine_diff_density_min -0.650
_refine_diff_density_rms 0.098
_refine_ls_extinction_method none
_refine_ls_goodness_of_fit_ref 1.113
_refine_ls_hydrogen_treatment constr
_refine_ls_matrix_type full
_refine_ls_number_parameters 187
_refine_ls_number_reflns 2644
_refine_ls_number_restraints 0
_refine_ls_restrained_S_all 1.113
_refine_ls_R_factor_all 0.0267
_refine_ls_R_factor_gt 0.0248
_refine_ls_shift/su_max 0.002
_refine_ls_shift/su_mean 0.000
_refine_ls_structure_factor_coef Fsqd
_refine_ls_weighting_details 'calc w=1/[\s^2^(Fo^2^)+(0.0326P)^2^+4.9543P] where P=(Fo^2^+2Fc^2^)/3'
_refine_ls_weighting_scheme calc
_refine_ls_wR_factor_gt 0.0636
_refine_ls_wR_factor_ref 0.0690
_reflns_number_gt 2488
_reflns_number_total 2644
_reflns_threshold_expression >2sigma(I)
_cod_data_source_file c6ra09733b1.cif
_cod_data_source_block 1
_cod_depositor_comments
;
The following automatic conversions were performed:

data item '_exptl_absorpt_correction_type' value 'Multi-scan' was
changed to 'multi-scan' in accordance with the
/home/saulius/struct/COD-crude-data/automatic-downloads/DataCite-retrospective/RSC/depositions/lib/dictionaries/cif_core.dic
dictionary named 'cif_core.dic' version 2.4.2 last updated on
2011-04-26.

data item '_symmetry_cell_setting' value 'Monoclinic' was changed to
'monoclinic' in accordance with the
/home/saulius/struct/COD-crude-data/automatic-downloads/DataCite-retrospective/RSC/depositions/lib/dictionaries/cif_core.dic
dictionary named 'cif_core.dic' version 2.4.2 last updated on
2011-04-26.

Automatic conversion script
Id: cif_fix_values 6909 2019-04-08 15:41:33Z antanas 
;
_cod_original_sg_symbol_H-M 'C2/c  '
_cod_database_code 7236229

loop_
_symmetry_equiv_pos_as_xyz
'x, y, z'
'-x, y, -z+1/2'
'x+1/2, y+1/2, z'
'-x+1/2, y+1/2, -z+1/2'
'-x, -y, -z'
'x, -y, z-1/2'
'-x+1/2, -y+1/2, -z'
'x+1/2, -y+1/2, z-1/2'

loop_
_atom_site_label
_atom_site_type_symbol
_atom_site_fract_x
_atom_site_fract_y
_atom_site_fract_z
_atom_site_U_iso_or_equiv
_atom_site_adp_type
_atom_site_occupancy
_atom_site_symmetry_multiplicity
_atom_site_calc_flag
_atom_site_refinement_flags
Ag1 Ag 0.966740(11) 0.38823(2) 0.146370(12) 0.03839(10) Uani 1 1 d .
N2 N 0.95862(11) -0.1040(2) 0.08246(13) 0.0316(5) Uani 1 1 d .
C3 C 0.90246(13) 0.1056(3) 0.04242(15) 0.0303(5) Uani 1 1 d .
O1 O 1.0000 -0.0871(3) 0.2500 0.0517(8) Uani 1 2 d S
C2 C 0.98042(13) 0.0183(3) 0.12529(15) 0.0321(5) Uani 1 1 d .
N1 N 0.94863(11) 0.1461(2) 0.10340(13) 0.0322(4) Uani 1 1 d .
C8 C 0.90823(13) -0.0507(3) 0.02885(14) 0.0301(5) Uani 1 1 d .
C7 C 0.86782(17) -0.1253(3) -0.02854(17) 0.0420(6) Uani 1 1 d .
H7 H 0.8720 -0.2297 -0.0369 0.050 Uiso 1 1 calc R
C5 C 0.81531(19) 0.1212(3) -0.05931(19) 0.0505(8) Uani 1 1 d .
H5 H 0.7830 0.1774 -0.0898 0.061 Uiso 1 1 calc R
C4 C 0.85543(15) 0.1947(3) -0.00330(17) 0.0413(6) Uani 1 1 d .
H4 H 0.8516 0.2995 0.0041 0.050 Uiso 1 1 calc R
C1 C 1.03211(15) 0.0010(3) 0.19215(17) 0.0441(7) Uani 1 1 d .
H1A H 1.0751 -0.0493 0.1761 0.053 Uiso 1 1 calc R
H1B H 1.0452 0.1008 0.2123 0.053 Uiso 1 1 calc R
C6 C 0.82148(17) -0.0357(4) -0.07204(18) 0.0503(7) Uani 1 1 d .
H6 H 0.7935 -0.0808 -0.1110 0.060 Uiso 1 1 calc R
O2 O 1.07581(12) 0.3705(3) 0.21222(13) 0.0535(6) Uani 1 1 d .
O3 O 1.10297(13) 0.4740(3) 0.10252(14) 0.0607(6) Uani 1 1 d .
C12 C 1.12046(15) 0.4162(3) 0.16564(17) 0.0383(6) Uani 1 1 d .
C10 C 0.92848(15) 0.6480(3) 0.13728(17) 0.0384(6) Uani 1 1 d .
H10 H 0.9164 0.6956 0.1858 0.046 Uiso 1 1 calc R
C11 C 0.87748(16) 0.5587(3) 0.1050(2) 0.0551(9) Uani 1 1 d .
H11A H 0.8700 0.5686 0.0500 0.066 Uiso 1 1 calc R
H11B H 0.8331 0.5533 0.1316 0.066 Uiso 1 1 calc R
C13 C 1.19883(16) 0.3904(3) 0.1858(2) 0.0473(7) Uani 1 1 d .
C14 C 1.2504(2) 0.4505(5) 0.1338(3) 0.0796(12) Uani 1 1 d .
H14A H 1.2979 0.4295 0.1538 0.119 Uiso 1 1 calc R
H14B H 1.2440 0.5588 0.1287 0.119 Uiso 1 1 calc R
H14C H 1.2434 0.4029 0.0846 0.119 Uiso 1 1 calc R
C15 C 1.2174(2) 0.3060(6) 0.2481(2) 0.0787(12) Uani 1 1 d .
H15A H 1.2653 0.2839 0.2594 0.094 Uiso 1 1 calc R
H15B H 1.1824 0.2700 0.2797 0.094 Uiso 1 1 calc R
C9 C 0.98067(14) -0.2648(3) 0.09127(16) 0.0359(6) Uani 1 1 d .
H9A H 1.0277 -0.2695 0.1165 0.043 Uiso 1 1 calc R
H9B H 0.9836 -0.3114 0.0412 0.043 Uiso 1 1 calc R

loop_
_atom_site_aniso_label
_atom_site_aniso_U_11
_atom_site_aniso_U_22
_atom_site_aniso_U_33
_atom_site_aniso_U_23
_atom_site_aniso_U_13
_atom_site_aniso_U_12
Ag1 0.04724(14) 0.02218(13) 0.04517(15) -0.00027(7) -0.00530(9) -0.00151(7)
N2 0.0379(11) 0.0201(10) 0.0367(12) 0.0016(8) 0.0027(9) 0.0017(8)
C3 0.0362(12) 0.0229(12) 0.0316(13) 0.0010(9) 0.0001(10) -0.0007(9)
O1 0.093(2) 0.0241(13) 0.0364(16) 0.000 -0.0150(15) 0.000
C2 0.0360(12) 0.0221(12) 0.0380(14) 0.0000(10) 0.0000(10) -0.0036(10)
N1 0.0397(11) 0.0196(9) 0.0370(12) -0.0002(8) -0.0028(9) -0.0005(8)
C8 0.0375(12) 0.0232(11) 0.0298(12) 0.0025(9) 0.0029(10) 0.0019(10)
C7 0.0579(17) 0.0302(14) 0.0376(15) -0.0082(11) -0.0023(13) -0.0013(12)
C5 0.0598(19) 0.0464(18) 0.0438(18) 0.0008(13) -0.0153(14) 0.0101(14)
C4 0.0526(16) 0.0280(13) 0.0429(15) 0.0014(11) -0.0041(12) 0.0081(12)
C1 0.0478(15) 0.0329(14) 0.0503(17) 0.0005(12) -0.0134(13) -0.0028(12)
C6 0.0629(18) 0.0470(17) 0.0394(16) -0.0079(13) -0.0156(13) 0.0012(14)
O2 0.0476(12) 0.0674(15) 0.0460(13) -0.0024(10) 0.0064(10) -0.0089(10)
O3 0.0675(14) 0.0560(14) 0.0587(15) 0.0145(11) 0.0046(11) 0.0145(12)
C12 0.0436(14) 0.0260(12) 0.0455(16) -0.0091(11) 0.0043(12) -0.0019(11)
C10 0.0479(15) 0.0180(11) 0.0496(16) 0.0015(11) 0.0054(12) 0.0044(11)
C11 0.0438(15) 0.0294(14) 0.091(3) 0.0173(16) -0.0088(16) 0.0023(12)
C13 0.0444(16) 0.0439(17) 0.0534(19) -0.0155(13) 0.0006(13) 0.0021(12)
C14 0.057(2) 0.077(3) 0.107(4) 0.000(2) 0.026(2) -0.008(2)
C15 0.067(2) 0.110(4) 0.059(2) -0.002(2) -0.0081(18) 0.025(2)
C9 0.0436(14) 0.0174(11) 0.0468(15) 0.0036(10) 0.0039(11) 0.0059(10)

loop_
_atom_type_symbol
_atom_type_description
_atom_type_scat_dispersion_real
_atom_type_scat_dispersion_imag
_atom_type_scat_source
Ag Ag -0.8971 1.1015 'International Tables Vol C Tables 4.2.6.8 and 6.1.1.4'
C C 0.0033 0.0016 'International Tables Vol C Tables 4.2.6.8 and 6.1.1.4'
H H 0.0000 0.0000 'International Tables Vol C Tables 4.2.6.8 and 6.1.1.4'
O O 0.0106 0.0060 'International Tables Vol C Tables 4.2.6.8 and 6.1.1.4'
N N 0.0061 0.0033 'International Tables Vol C Tables 4.2.6.8 and 6.1.1.4'

loop_
_geom_angle_atom_site_label_1
_geom_angle_atom_site_label_2
_geom_angle_atom_site_label_3
_geom_angle
_geom_angle_site_symmetry_1
_geom_angle_site_symmetry_3
N1 Ag1 O2 102.69(8) . 1
N1 Ag1 O2 102.69(8) . .
O2 Ag1 O2 0.00(17) 1 .
N1 Ag1 C11 113.53(10) . .
O2 Ag1 C11 143.64(10) 1 .
O2 Ag1 C11 143.64(10) . .
N1 Ag1 C10 145.80(9) . .
O2 Ag1 C10 110.73(9) 1 .
O2 Ag1 C10 110.73(9) . .
C11 Ag1 C10 32.97(11) . .
C2 N2 C8 106.82(19) . .
C2 N2 C9 128.2(2) . .
C8 N2 C9 125.0(2) . .
N1 C3 C8 109.3(2) . .
N1 C3 C4 130.7(2) . .
C8 C3 C4 120.0(2) . .
C1 O1 C1 114.4(3) 2_755 .
N1 C2 N2 112.8(2) . .
N1 C2 C1 125.7(2) . .
N2 C2 C1 121.4(2) . .
C2 N1 C3 105.4(2) . .
C2 N1 Ag1 129.61(17) . .
C3 N1 Ag1 124.87(16) . .
N2 C8 C7 131.7(2) . .
N2 C8 C3 105.7(2) . .
C7 C8 C3 122.6(2) . .
C6 C7 C8 116.3(2) . .
C6 C7 H7 121.9 . .
C8 C7 H7 121.9 . .
C4 C5 C6 122.0(3) . .
C4 C5 H5 119.0 . .
C6 C5 H5 119.0 . .
C5 C4 C3 117.3(2) . .
C5 C4 H4 121.3 . .
C3 C4 H4 121.3 . .
O1 C1 C2 109.4(2) . .
O1 C1 H1A 109.8 . .
C2 C1 H1A 109.8 . .
O1 C1 H1B 109.8 . .
C2 C1 H1B 109.8 . .
H1A C1 H1B 108.2 . .
C7 C6 C5 121.8(3) . .
C7 C6 H6 119.1 . .
C5 C6 H6 119.1 . .
O2 O2 C12 0(10) 1 .
O2 O2 Ag1 0(10) 1 .
C12 O2 Ag1 104.71(19) . .
O3 C12 O2 123.1(3) . 1
O3 C12 O2 123.1(3) . .
O2 C12 O2 0.0(3) 1 .
O3 C12 C13 119.0(3) . .
O2 C12 C13 117.8(3) 1 .
O2 C12 C13 117.8(3) . .
C11 C10 C9 122.6(3) . 1_565
C11 C10 Ag1 71.30(16) . .
C9 C10 Ag1 108.66(17) 1_565 .
C11 C10 H10 115.3 . .
C9 C10 H10 115.3 1_565 .
Ag1 C10 H10 115.3 . .
C10 C11 Ag1 75.74(17) . .
C10 C11 H11A 115.9 . .
Ag1 C11 H11A 115.9 . .
C10 C11 H11B 115.9 . .
Ag1 C11 H11B 115.9 . .
H11A C11 H11B 112.9 . .
C15 C13 C14 123.2(4) . .
C15 C13 C12 119.0(3) . .
C14 C13 C12 117.7(3) . .
C13 C14 H14A 109.5 . .
C13 C14 H14B 109.5 . .
H14A C14 H14B 109.5 . .
C13 C14 H14C 109.5 . .
H14A C14 H14C 109.5 . .
H14B C14 H14C 109.5 . .
C13 C15 H15A 120.0 . .
C13 C15 H15B 120.0 . .
H15A C15 H15B 120.0 . .
N2 C9 C10 110.9(2) . 1_545
N2 C9 H9A 109.5 . .
C10 C9 H9A 109.5 1_545 .
N2 C9 H9B 109.5 . .
C10 C9 H9B 109.5 1_545 .
H9A C9 H9B 108.1 . .

loop_
_geom_bond_atom_site_label_1
_geom_bond_atom_site_label_2
_geom_bond_distance
_geom_bond_site_symmetry_2
Ag1 N1 2.270(2) .
Ag1 O2 2.309(2) 1
Ag1 O2 2.309(2) .
Ag1 C11 2.334(3) .
Ag1 C10 2.388(2) .
N2 C2 1.360(3) .
N2 C8 1.384(3) .
N2 C9 1.474(3) .
C3 N1 1.391(3) .
C3 C8 1.395(3) .
C3 C4 1.403(4) .
O1 C1 1.425(3) 2_755
O1 C1 1.425(3) .
C2 N1 1.317(3) .
C2 C1 1.495(4) .
C8 C7 1.394(4) .
C7 C6 1.376(4) .
C7 H7 0.9300 .
C5 C4 1.371(4) .
C5 C6 1.397(4) .
C5 H5 0.9300 .
C4 H4 0.9300 .
C1 H1A 0.9700 .
C1 H1B 0.9700 .
C6 H6 0.9300 .
O2 O2 0.000(4) 1
O2 C12 1.256(4) .
O3 C12 1.246(4) .
C12 O2 1.256(4) 1
C12 C13 1.512(4) .
C10 C11 1.341(4) .
C10 C9 1.500(4) 1_565
C10 H10 0.9800 .
C11 H11A 0.9700 .
C11 H11B 0.9700 .
C13 C15 1.351(5) .
C13 C14 1.451(5) .
C14 H14A 0.9600 .
C14 H14B 0.9600 .
C14 H14C 0.9600 .
C15 H15A 0.9300 .
C15 H15B 0.9300 .
C9 C10 1.500(4) 1_545
C9 H9A 0.9700 .
C9 H9B 0.9700 .

loop_
_geom_hbond_atom_site_label_D
_geom_hbond_atom_site_label_H
_geom_hbond_atom_site_label_A
_geom_hbond_distance_DH
_geom_hbond_distance_HA
_geom_hbond_distance_DA
_geom_hbond_angle_DHA
_geom_hbond_site_symmetry_A
C1 H1B O2 0.97 2.43 3.352(4) 158.7 1
C15 H15B O2 0.93 2.44 2.759(5) 100.0 1
C7 H7 O3 0.93 2.48 3.369(4) 160.0 5_755

loop_
_geom_torsion_atom_site_label_1
_geom_torsion_atom_site_label_2
_geom_torsion_atom_site_label_3
_geom_torsion_atom_site_label_4
_geom_torsion
_geom_torsion_site_symmetry_1
_geom_torsion_site_symmetry_4
C8 N2 C2 N1 -0.4(3) . .
C9 N2 C2 N1 -178.2(2) . .
C8 N2 C2 C1 176.4(2) . .
C9 N2 C2 C1 -1.3(4) . .
N2 C2 N1 C3 0.4(3) . .
C1 C2 N1 C3 -176.3(3) . .
N2 C2 N1 Ag1 -175.74(17) . .
C1 C2 N1 Ag1 7.6(4) . .
C8 C3 N1 C2 -0.2(3) . .
C4 C3 N1 C2 -179.7(3) . .
C8 C3 N1 Ag1 176.18(16) . .
C4 C3 N1 Ag1 -3.4(4) . .
O2 Ag1 N1 C2 16.1(2) 1 .
O2 Ag1 N1 C2 16.1(2) . .
C11 Ag1 N1 C2 -167.1(2) . .
C10 Ag1 N1 C2 -176.3(2) . .
O2 Ag1 N1 C3 -159.4(2) 1 .
O2 Ag1 N1 C3 -159.4(2) . .
C11 Ag1 N1 C3 17.4(2) . .
C10 Ag1 N1 C3 8.3(3) . .
C2 N2 C8 C7 -179.1(3) . .
C9 N2 C8 C7 -1.3(4) . .
C2 N2 C8 C3 0.3(3) . .
C9 N2 C8 C3 178.1(2) . .
N1 C3 C8 N2 -0.1(3) . .
C4 C3 C8 N2 179.5(2) . .
N1 C3 C8 C7 179.4(2) . .
C4 C3 C8 C7 -1.0(4) . .
N2 C8 C7 C6 179.6(3) . .
C3 C8 C7 C6 0.3(4) . .
C6 C5 C4 C3 -1.3(5) . .
N1 C3 C4 C5 -179.0(3) . .
C8 C3 C4 C5 1.5(4) . .
C1 O1 C1 C2 -95.7(2) 2_755 .
N1 C2 C1 O1 111.0(3) . .
N2 C2 C1 O1 -65.5(3) . .
C8 C7 C6 C5 0.0(5) . .
C4 C5 C6 C7 0.5(6) . .
N1 Ag1 O2 O2 0.00(9) . 1
C11 Ag1 O2 O2 0.00(14) . 1
C10 Ag1 O2 O2 0.00(10) . 1
N1 Ag1 O2 C12 97.36(18) . .
O2 Ag1 O2 C12 0(16) 1 .
C11 Ag1 O2 C12 -77.7(3) . .
C10 Ag1 O2 C12 -75.26(19) . .
O2 O2 C12 O3 0.00(8) 1 .
Ag1 O2 C12 O3 7.7(3) . .
Ag1 O2 C12 O2 0(100) . 1
O2 O2 C12 C13 0.00(19) 1 .
Ag1 O2 C12 C13 -168.49(19) . .
N1 Ag1 C10 C11 15.6(3) . .
O2 Ag1 C10 C11 -177.3(2) 1 .
O2 Ag1 C10 C11 -177.3(2) . .
N1 Ag1 C10 C9 -103.5(2) . 1_565
O2 Ag1 C10 C9 63.6(2) 1 1_565
O2 Ag1 C10 C9 63.6(2) . 1_565
C11 Ag1 C10 C9 -119.1(3) . 1_565
C9 C10 C11 Ag1 100.6(2) 1_565 .
N1 Ag1 C11 C10 -170.52(18) . .
O2 Ag1 C11 C10 4.3(3) 1 .
O2 Ag1 C11 C10 4.3(3) . .
O3 C12 C13 C15 -169.4(3) . .
O2 C12 C13 C15 7.0(4) 1 .
O2 C12 C13 C15 7.0(4) . .
O3 C12 C13 C14 6.8(4) . .
O2 C12 C13 C14 -176.8(3) 1 .
O2 C12 C13 C14 -176.8(3) . .
C2 N2 C9 C10 95.6(3) . 1_545
C8 N2 C9 C10 -81.7(3) . 1_545
